data_7021882
loop_
_publ_author_name
'Hoffend, Claas'
'Diefenbach, Martin'
'Januszewski, Estera'
'Bolte, Michael'
'Lerner, Hans-Wolfram'
'Holthausen, Max C.'
'Wagner, Matthias'

_publ_section_title
;
 Effects of boron doping on the structural and optoelectronic properties
 of 9,10-diarylanthracenes.
;
_journal_issue 38
_journal_name_full 'Dalton transactions (Cambridge, England : 2003)'
_journal_page_first 13826
_journal_page_last 13837
_journal_paper_doi 10.1039/c3dt51035b
_journal_volume 42
_journal_year 2013
_chemical_formula_moiety 'C36 H26, 2(C6 H6)'
_chemical_formula_sum 'C48 H38'
_chemical_formula_weight 614.78
_chemical_name_systematic
;
?
;
_space_group_IT_number 2
_symmetry_cell_setting triclinic
_symmetry_space_group_name_Hall '-P 1'
_symmetry_space_group_name_H-M 'P -1'
_atom_sites_solution_hydrogens geom
_atom_sites_solution_primary direct
_atom_sites_solution_secondary difmap
_audit_creation_method SHELXL-97
_cell_angle_alpha 87.558(15)
_cell_angle_beta 81.861(14)
_cell_angle_gamma 71.156(15)
_cell_formula_units_Z 1
_cell_length_a 9.1166(17)
_cell_length_b 9.4240(18)
_cell_length_c 10.5376(18)
_cell_measurement_reflns_used 9987
_cell_measurement_temperature 173(2)
_cell_measurement_theta_max 26.1
_cell_measurement_theta_min 3.3
_cell_volume 848.2(3)
_computing_cell_refinement 'X-Area (Stoe & Cie, 2001)'
_computing_data_collection 'X-Area (Stoe & Cie, 2001)'
_computing_data_reduction 'X-Area (Stoe & Cie, 2001)'
_computing_molecular_graphics 'XP in SHELXTL-Plus (Sheldrick, 2008)'
_computing_publication_material SHELXL97
_computing_structure_refinement 'SHELXL97 (Sheldrick, 2008) '
_computing_structure_solution 'SHELXS97 (Sheldrick, 2008) '
_diffrn_ambient_temperature 173(2)
_diffrn_measured_fraction_theta_full 0.990
_diffrn_measured_fraction_theta_max 0.990
_diffrn_measurement_device_type 'STOE IPDS II two-circle-diffractometer'
_diffrn_measurement_method \w
_diffrn_radiation_monochromator 'Genix 3D multilayer optics'
_diffrn_radiation_source 'Genix 3D I\mS microfocus X-ray source'
_diffrn_radiation_type MoK\a
_diffrn_radiation_wavelength 0.71073
_diffrn_reflns_av_R_equivalents 0.1172
_diffrn_reflns_av_sigmaI/netI 0.0950
_diffrn_reflns_limit_h_max 10
_diffrn_reflns_limit_h_min -10
_diffrn_reflns_limit_k_max 10
_diffrn_reflns_limit_k_min -11
_diffrn_reflns_limit_l_max 12
_diffrn_reflns_limit_l_min -12
_diffrn_reflns_number 7523
_diffrn_reflns_theta_full 25.00
_diffrn_reflns_theta_max 25.03
_diffrn_reflns_theta_min 3.28
_diffrn_standards_number 0
_exptl_absorpt_coefficient_mu 0.068
_exptl_absorpt_correction_type none
_exptl_crystal_colour colourless
_exptl_crystal_density_diffrn 1.204
_exptl_crystal_density_method 'not measured'
_exptl_crystal_description block
_exptl_crystal_F_000 326
_exptl_crystal_size_max 0.23
_exptl_crystal_size_mid 0.22
_exptl_crystal_size_min 0.19
_refine_diff_density_max 0.217
_refine_diff_density_min -0.259
_refine_diff_density_rms 0.053
_refine_ls_extinction_method none
_refine_ls_goodness_of_fit_ref 1.134
_refine_ls_hydrogen_treatment constr
_refine_ls_matrix_type full
_refine_ls_number_parameters 218
_refine_ls_number_reflns 2969
_refine_ls_number_restraints 0
_refine_ls_restrained_S_all 1.134
_refine_ls_R_factor_all 0.1325
_refine_ls_R_factor_gt 0.0988
_refine_ls_shift/su_max 0.000
_refine_ls_shift/su_mean 0.000
_refine_ls_structure_factor_coef Fsqd
_refine_ls_weighting_details 'calc w=1/[\s^2^(Fo^2^)+(0.0369P)^2^+1.5086P] where P=(Fo^2^+2Fc^2^)/3'
_refine_ls_weighting_scheme calc
_refine_ls_wR_factor_gt 0.1984
_refine_ls_wR_factor_ref 0.2104
_reflns_number_gt 2106
_reflns_number_total 2969
_reflns_threshold_expression I>2\s(I)
_cod_data_source_file c3dt51035b.txt
_cod_data_source_block wa1443
_cod_depositor_comments
;
The following automatic conversions were performed:

'_symmetry_cell_setting' value 'Triclinic' changed to 'triclinic'
according to /home/saulius/struct/CIF-dictionaries/cif_core.dic
dictionary named 'cif_core.dic' version 2.4.2 from 2011-04-26.

Automatic conversion script
Id: cif_fix_values 1891 2012-01-12 08:04:46Z andrius 
;
_cod_original_sg_symbol_H-M P-1
_cod_database_code 7021882

loop_
_symmetry_equiv_pos_as_xyz
'x, y, z'
'-x, -y, -z'

loop_
_atom_site_label
_atom_site_type_symbol
_atom_site_fract_x
_atom_site_fract_y
_atom_site_fract_z
_atom_site_U_iso_or_equiv
_atom_site_adp_type
_atom_site_occupancy
_atom_site_symmetry_multiplicity
_atom_site_calc_flag
_atom_site_refinement_flags
C1 C 0.0980(5) 0.6393(4) 0.2013(3) 0.0278(8) Uani 1 1 d .
C2 C 0.0132(5) 0.6640(4) 0.3218(4) 0.0335(9) Uani 1 1 d .
C3 C 0.0628(6) 0.7323(5) 0.4173(4) 0.0420(11) Uani 1 1 d .
H3 H 0.0023 0.7510 0.4996 0.050 Uiso 1 1 calc R
C4 C 0.1947(5) 0.7716(5) 0.3939(4) 0.0400(10) Uani 1 1 d .
H4 H 0.2257 0.8162 0.4603 0.048 Uiso 1 1 calc R
C5 C 0.2863(5) 0.7473(4) 0.2725(4) 0.0347(9) Uani 1 1 d .
C6 C 0.2367(4) 0.6805(4) 0.1741(3) 0.0288(8) Uani 1 1 d .
C7 C -0.1348(5) 0.6207(5) 0.3546(4) 0.0437(11) Uani 1 1 d .
H7A H -0.1939 0.6425 0.2814 0.066 Uiso 1 1 calc R
H7B H -0.1991 0.6785 0.4294 0.066 Uiso 1 1 calc R
H7C H -0.1065 0.5134 0.3741 0.066 Uiso 1 1 calc R
C10 C 0.0475(4) 0.5679(4) 0.0989(3) 0.0271(8) Uani 1 1 d .
C21 C 0.4232(5) 0.7884(5) 0.2442(4) 0.0420(11) Uani 1 1 d .
H21 H 0.4585 0.8299 0.3099 0.050 Uiso 1 1 calc R
C22 C 0.5053(5) 0.7697(5) 0.1248(5) 0.0461(11) Uani 1 1 d .
H22 H 0.5953 0.8009 0.1070 0.055 Uiso 1 1 calc R
C23 C 0.4578(5) 0.7046(5) 0.0277(5) 0.0429(10) Uani 1 1 d .
H23 H 0.5167 0.6906 -0.0554 0.052 Uiso 1 1 calc R
C24 C 0.3266(5) 0.6609(4) 0.0519(4) 0.0330(9) Uani 1 1 d .
H24 H 0.2960 0.6167 -0.0149 0.040 Uiso 1 1 calc R
C31 C 0.0860(4) 0.4112(4) 0.0925(3) 0.0268(8) Uani 1 1 d .
C32 C 0.1723(5) 0.3138(5) 0.1825(4) 0.0332(9) Uani 1 1 d .
H32 H 0.2044 0.3565 0.2493 0.040 Uiso 1 1 calc R
C33 C 0.2095(5) 0.1661(5) 0.1768(4) 0.0376(10) Uani 1 1 d .
H33 H 0.2682 0.1058 0.2385 0.045 Uiso 1 1 calc R
C34 C 0.1620(5) 0.0957(5) 0.0784(4) 0.0359(9) Uani 1 1 d .
H34 H 0.1883 -0.0103 0.0753 0.043 Uiso 1 1 calc R
C35 C 0.0800(4) 0.1821(4) -0.0094(4) 0.0297(8) Uani 1 1 d .
H35 H 0.0490 0.1356 -0.0745 0.036 Uiso 1 1 calc R
C36 C 0.0382(4) 0.3421(4) -0.0069(3) 0.0255(8) Uani 1 1 d .
C41 C 0.3844(6) 0.6273(6) 0.6814(4) 0.0472(11) Uani 1 1 d .
H41 H 0.3963 0.5235 0.6877 0.057 Uiso 1 1 calc R
C42 C 0.2445(6) 0.7321(6) 0.7269(4) 0.0488(12) Uani 1 1 d .
H42 H 0.1595 0.7000 0.7644 0.059 Uiso 1 1 calc R
C43 C 0.2260(6) 0.8809(6) 0.7191(4) 0.0539(13) Uani 1 1 d .
H43 H 0.1288 0.9524 0.7510 0.065 Uiso 1 1 calc R
C44 C 0.3499(7) 0.9279(6) 0.6643(5) 0.0578(14) Uani 1 1 d .
H44 H 0.3378 1.0319 0.6586 0.069 Uiso 1 1 calc R
C45 C 0.4906(6) 0.8234(6) 0.6183(5) 0.0526(13) Uani 1 1 d .
H45 H 0.5760 0.8550 0.5809 0.063 Uiso 1 1 calc R
C46 C 0.5068(6) 0.6734(6) 0.6268(4) 0.0474(11) Uani 1 1 d .
H46 H 0.6035 0.6013 0.5946 0.057 Uiso 1 1 calc R

loop_
_atom_site_aniso_label
_atom_site_aniso_U_11
_atom_site_aniso_U_22
_atom_site_aniso_U_33
_atom_site_aniso_U_23
_atom_site_aniso_U_13
_atom_site_aniso_U_12
C1 0.034(2) 0.0219(19) 0.0313(18) 0.0015(14) -0.0096(15) -0.0122(16)
C2 0.039(2) 0.028(2) 0.035(2) 0.0006(16) -0.0053(16) -0.0126(18)
C3 0.055(3) 0.048(3) 0.0262(19) -0.0020(17) -0.0071(18) -0.019(2)
C4 0.057(3) 0.036(2) 0.034(2) -0.0020(17) -0.0164(19) -0.020(2)
C5 0.041(2) 0.025(2) 0.043(2) 0.0039(16) -0.0172(18) -0.0137(18)
C6 0.032(2) 0.0216(19) 0.0338(19) 0.0028(14) -0.0104(15) -0.0074(16)
C7 0.043(3) 0.047(3) 0.042(2) -0.0035(19) 0.0061(18) -0.020(2)
C10 0.0265(19) 0.028(2) 0.0292(18) -0.0010(14) -0.0029(14) -0.0113(16)
C21 0.043(3) 0.033(2) 0.059(3) 0.0025(19) -0.026(2) -0.015(2)
C22 0.032(2) 0.040(3) 0.071(3) 0.002(2) -0.009(2) -0.017(2)
C23 0.035(2) 0.040(3) 0.055(3) -0.0003(19) 0.0000(19) -0.017(2)
C24 0.032(2) 0.030(2) 0.038(2) -0.0041(16) -0.0049(16) -0.0105(17)
C31 0.0241(19) 0.027(2) 0.0313(18) -0.0012(14) -0.0031(14) -0.0108(16)
C32 0.036(2) 0.033(2) 0.035(2) 0.0037(16) -0.0122(16) -0.0144(18)
C33 0.043(2) 0.031(2) 0.040(2) 0.0050(17) -0.0171(18) -0.0087(19)
C34 0.039(2) 0.025(2) 0.046(2) 0.0011(16) -0.0114(18) -0.0115(18)
C35 0.029(2) 0.027(2) 0.0362(19) -0.0019(15) -0.0060(15) -0.0114(17)
C36 0.0266(19) 0.0253(19) 0.0270(17) -0.0006(14) -0.0013(14) -0.0124(16)
C41 0.052(3) 0.050(3) 0.046(2) 0.011(2) -0.015(2) -0.023(2)
C42 0.056(3) 0.064(3) 0.037(2) 0.003(2) -0.003(2) -0.036(3)
C43 0.059(3) 0.063(3) 0.041(2) -0.020(2) 0.002(2) -0.021(3)
C44 0.085(4) 0.046(3) 0.058(3) -0.003(2) -0.016(3) -0.039(3)
C45 0.054(3) 0.072(4) 0.048(3) 0.006(2) -0.010(2) -0.041(3)
C46 0.040(3) 0.056(3) 0.050(3) 0.003(2) -0.012(2) -0.017(2)

loop_
_atom_type_symbol
_atom_type_description
_atom_type_scat_dispersion_real
_atom_type_scat_dispersion_imag
_atom_type_scat_source
C C 0.0033 0.0016 'International Tables Vol C Tables 4.2.6.8 and 6.1.1.4'
H H 0.0000 0.0000 'International Tables Vol C Tables 4.2.6.8 and 6.1.1.4'

loop_
_geom_angle_atom_site_label_1
_geom_angle_atom_site_label_2
_geom_angle_atom_site_label_3
_geom_angle
_geom_angle_site_symmetry_1
_geom_angle_site_symmetry_3
C2 C1 C6 119.8(3) . .
C2 C1 C10 120.7(3) . .
C6 C1 C10 119.5(3) . .
C1 C2 C3 119.8(4) . .
C1 C2 C7 121.3(3) . .
C3 C2 C7 118.9(4) . .
C4 C3 C2 121.5(4) . .
C4 C3 H3 119.2 . .
C2 C3 H3 119.2 . .
C3 C4 C5 120.8(4) . .
C3 C4 H4 119.6 . .
C5 C4 H4 119.6 . .
C4 C5 C21 122.4(4) . .
C4 C5 C6 118.4(4) . .
C21 C5 C6 119.1(4) . .
C24 C6 C1 122.4(3) . .
C24 C6 C5 117.9(4) . .
C1 C6 C5 119.7(3) . .
C2 C7 H7A 109.5 . .
C2 C7 H7B 109.5 . .
H7A C7 H7B 109.5 . .
C2 C7 H7C 109.5 . .
H7A C7 H7C 109.5 . .
H7B C7 H7C 109.5 . .
C31 C10 C36 119.5(3) . 2_565
C31 C10 C1 120.6(3) . .
C36 C10 C1 119.9(3) 2_565 .
C22 C21 C5 121.1(4) . .
C22 C21 H21 119.4 . .
C5 C21 H21 119.4 . .
C21 C22 C23 120.3(4) . .
C21 C22 H22 119.9 . .
C23 C22 H22 119.9 . .
C24 C23 C22 120.3(4) . .
C24 C23 H23 119.8 . .
C22 C23 H23 119.8 . .
C23 C24 C6 121.2(4) . .
C23 C24 H24 119.4 . .
C6 C24 H24 119.4 . .
C10 C31 C32 122.4(3) . .
C10 C31 C36 120.6(3) . .
C32 C31 C36 117.0(3) . .
C33 C32 C31 122.7(4) . .
C33 C32 H32 118.7 . .
C31 C32 H32 118.7 . .
C32 C33 C34 120.9(4) . .
C32 C33 H33 119.6 . .
C34 C33 H33 119.6 . .
C35 C34 C33 119.2(4) . .
C35 C34 H34 120.4 . .
C33 C34 H34 120.4 . .
C34 C35 C36 121.7(3) . .
C34 C35 H35 119.2 . .
C36 C35 H35 119.2 . .
C10 C36 C35 121.5(3) 2_565 .
C10 C36 C31 119.9(3) 2_565 .
C35 C36 C31 118.6(3) . .
C46 C41 C42 119.6(5) . .
C46 C41 H41 120.2 . .
C42 C41 H41 120.2 . .
C43 C42 C41 120.9(5) . .
C43 C42 H42 119.6 . .
C41 C42 H42 119.6 . .
C42 C43 C44 119.6(5) . .
C42 C43 H43 120.2 . .
C44 C43 H43 120.2 . .
C45 C44 C43 119.8(5) . .
C45 C44 H44 120.1 . .
C43 C44 H44 120.1 . .
C46 C45 C44 119.7(5) . .
C46 C45 H45 120.2 . .
C44 C45 H45 120.2 . .
C41 C46 C45 120.4(5) . .
C41 C46 H46 119.8 . .
C45 C46 H46 119.8 . .

loop_
_geom_bond_atom_site_label_1
_geom_bond_atom_site_label_2
_geom_bond_distance
_geom_bond_site_symmetry_2
C1 C2 1.377(5) .
C1 C6 1.427(5) .
C1 C10 1.494(5) .
C2 C3 1.415(6) .
C2 C7 1.522(6) .
C3 C4 1.356(6) .
C3 H3 0.9500 .
C4 C5 1.410(6) .
C4 H4 0.9500 .
C5 C21 1.412(6) .
C5 C6 1.431(5) .
C6 C24 1.410(5) .
C7 H7A 0.9800 .
C7 H7B 0.9800 .
C7 H7C 0.9800 .
C10 C31 1.406(5) .
C10 C36 1.409(5) 2_565
C21 C22 1.357(7) .
C21 H21 0.9500 .
C22 C23 1.400(7) .
C22 H22 0.9500 .
C23 C24 1.374(6) .
C23 H23 0.9500 .
C24 H24 0.9500 .
C31 C32 1.425(5) .
C31 C36 1.444(5) .
C32 C33 1.324(6) .
C32 H32 0.9500 .
C33 C34 1.440(6) .
C33 H33 0.9500 .
C34 C35 1.347(5) .
C34 H34 0.9500 .
C35 C36 1.431(5) .
C35 H35 0.9500 .
C36 C10 1.409(5) 2_565
C41 C46 1.369(7) .
C41 C42 1.373(7) .
C41 H41 0.9500 .
C42 C43 1.358(7) .
C42 H42 0.9500 .
C43 C44 1.386(8) .
C43 H43 0.9500 .
C44 C45 1.378(8) .
C44 H44 0.9500 .
C45 C46 1.373(7) .
C45 H45 0.9500 .
C46 H46 0.9500 .

loop_
_geom_torsion_atom_site_label_1
_geom_torsion_atom_site_label_2
_geom_torsion_atom_site_label_3
_geom_torsion_atom_site_label_4
_geom_torsion
_geom_torsion_site_symmetry_1
_geom_torsion_site_symmetry_4
C6 C1 C2 C3 1.1(6) . .
C10 C1 C2 C3 -179.8(4) . .
C6 C1 C2 C7 -179.7(4) . .
C10 C1 C2 C7 -0.5(6) . .
C1 C2 C3 C4 -1.5(7) . .
C7 C2 C3 C4 179.3(4) . .
C2 C3 C4 C5 0.8(7) . .
C3 C4 C5 C21 179.2(4) . .
C3 C4 C5 C6 0.2(6) . .
C2 C1 C6 C24 -178.7(4) . .
C10 C1 C6 C24 2.1(5) . .
C2 C1 C6 C5 -0.1(5) . .
C10 C1 C6 C5 -179.3(3) . .
C4 C5 C6 C24 178.1(4) . .
C21 C5 C6 C24 -1.0(5) . .
C4 C5 C6 C1 -0.6(5) . .
C21 C5 C6 C1 -179.6(4) . .
C2 C1 C10 C31 -82.5(5) . .
C6 C1 C10 C31 96.7(4) . .
C2 C1 C10 C36 98.2(4) . 2_565
C6 C1 C10 C36 -82.7(5) . 2_565
C4 C5 C21 C22 -177.0(4) . .
C6 C5 C21 C22 2.0(6) . .
C5 C21 C22 C23 -1.9(7) . .
C21 C22 C23 C24 0.9(7) . .
C22 C23 C24 C6 0.1(6) . .
C1 C6 C24 C23 178.6(4) . .
C5 C6 C24 C23 -0.1(6) . .
C36 C10 C31 C32 -179.9(4) 2_565 .
C1 C10 C31 C32 0.7(5) . .
C36 C10 C31 C36 -0.2(6) 2_565 .
C1 C10 C31 C36 -179.5(3) . .
C10 C31 C32 C33 -179.7(4) . .
C36 C31 C32 C33 0.5(6) . .
C31 C32 C33 C34 -0.7(7) . .
C32 C33 C34 C35 0.6(6) . .
C33 C34 C35 C36 -0.2(6) . .
C34 C35 C36 C10 179.9(4) . 2_565
C34 C35 C36 C31 0.0(5) . .
C10 C31 C36 C10 0.2(6) . 2_565
C32 C31 C36 C10 180.0(3) . 2_565
C10 C31 C36 C35 -179.9(3) . .
C32 C31 C36 C35 -0.1(5) . .
C46 C41 C42 C43 -0.3(7) . .
C41 C42 C43 C44 0.1(7) . .
C42 C43 C44 C45 0.0(7) . .
C43 C44 C45 C46 0.2(7) . .
C42 C41 C46 C45 0.5(7) . .
C44 C45 C46 C41 -0.4(7) . .
